data_4315652
loop_
_publ_author_name
'Yaroslav Filinchuk'
'Alexandr V. Talyzin'
'Hans Hagemann'
'Vladimir Dmitriev'
'Dmitry Chernyshov'
'Bertil Sundqvist'

_publ_section_title
;
 Cation Size and Anion Anisotropy in Structural Chemistry of Metal
 Borohydrides. The Peculiar Pressure Evolution of RbBH4
;
_journal_name_full 'Inorganic Chemistry'
_journal_page_first 5285
_journal_page_last 5292
_journal_paper_doi 10.1021/ic100359v
_journal_volume 49
_journal_year 2010
_chemical_formula_sum 'B H4 Rb'
_chemical_formula_weight 100.3094
_chemical_name_systematic ' ?'
_space_group_IT_number 225
_symmetry_cell_setting cubic
_symmetry_space_group_name_Hall '-F 4 2 3'
_symmetry_space_group_name_H-M 'F m -3 m'
_cell_angle_alpha 90.00000
_cell_angle_beta 90.00000
_cell_angle_gamma 90.00000
_cell_formula_units_Z 4
_cell_length_a 6.96330(7)
_cell_length_b 6.96330(7)
_cell_length_c 6.96330(7)
_cell_volume 337.633(6)
_computing_structure_refinement FULLPROF
_diffrn_ambient_temperature 295
_diffrn_detector_area_resol_mean 6.67
_diffrn_measurement_device_type 'MAR345 Image plate'
_diffrn_measurement_method \f-scan
_diffrn_radiation_monochromator 'Si (111)'
_diffrn_radiation_source 'Beamline BM1A, SNBL, ESRF, Grenoble, France'
_diffrn_radiation_type synchrotron
_diffrn_radiation_wavelength 0.722870
_pd_char_colour white
_pd_instr_location ' ?'
_pd_meas_2theta_range_inc 0.031050
_pd_meas_2theta_range_max 41.34095
_pd_meas_2theta_range_min 2.62162
_pd_meas_number_of_points 1249
_pd_proc_2theta_range_inc 0.031050
_pd_proc_2theta_range_max 41.3663
_pd_proc_2theta_range_min 2.6470
_pd_proc_ls_pref_orient_corr ' ?'
_pd_proc_ls_prof_R_factor 0.4056
_pd_proc_ls_prof_wR_expected 0.0386
_pd_proc_ls_prof_wR_factor 0.7171
_pd_proc_wavelength 0.722870
_pd_spec_mounting ' ?'
_refine_ls_hydrogen_treatment constr
_refine_ls_number_parameters 10
_refine_ls_number_reflns 22
_refine_ls_number_restraints 0
_refine_ls_R_I_factor 4.9095
_cod_data_source_file ic100359v_si_001_1.cif
_cod_data_source_block 1_ambient
_cod_depositor_comments
;
The following automatic conversions were performed:

'_symmetry_cell_setting' value 'Cubic' changed to 'cubic' according
to the built-in table from CIF Core dictionary named 'cif_core.dic'
version 2.4.1 from 2010-06-29.

Automatic conversion script
Id: cif_fix_values 1646 2011-03-28 12:23:43Z adriana 
;
_cod_original_cell_volume 337.634(6)
_cod_database_code 4315652
_pd_proc_ls_prof_cr_factor 8.6767
_pd_proc_ls_prof_cwr_factor 6.3615
_pd_proc_ls_prof_cwr_expected 0.3422
_pd_proc_ls_prof_chi2 345.5302
_pd_proc_ls_prof_echi2 408.0421

loop_
_symmetry_equiv_pos_as_xyz
x,y,z
x,-y,-z
-x,y,-z
-x,-y,z
y,z,x
-y,-z,x
y,-z,-x
-y,z,-x
z,x,y
-z,x,-y
-z,-x,y
z,-x,-y
y,x,z
-y,x,-z
y,-x,-z
-y,-x,z
z,y,x
-z,-y,x
-z,y,-x
z,-y,-x
x,z,y
x,-z,-y
-x,-z,y
-x,z,-y
-x,-y,-z
-x,y,z
x,-y,z
x,y,-z
-y,-z,-x
y,z,-x
-y,z,x
y,-z,x
-z,-x,-y
z,-x,y
z,x,-y
-z,x,y
-y,-x,-z
y,-x,z
-y,x,z
y,x,-z
-z,-y,-x
z,y,-x
z,-y,x
-z,y,x
-x,-z,-y
-x,z,y
x,z,-y
x,-z,y
x+1/2,y+1/2,z
x+1/2,-y+1/2,-z
-x+1/2,y+1/2,-z
-x+1/2,-y+1/2,z
y+1/2,z+1/2,x
-y+1/2,-z+1/2,x
y+1/2,-z+1/2,-x
-y+1/2,z+1/2,-x
z+1/2,x+1/2,y
-z+1/2,x+1/2,-y
-z+1/2,-x+1/2,y
z+1/2,-x+1/2,-y
y+1/2,x+1/2,z
-y+1/2,x+1/2,-z
y+1/2,-x+1/2,-z
-y+1/2,-x+1/2,z
z+1/2,y+1/2,x
-z+1/2,-y+1/2,x
-z+1/2,y+1/2,-x
z+1/2,-y+1/2,-x
x+1/2,z+1/2,y
x+1/2,-z+1/2,-y
-x+1/2,-z+1/2,y
-x+1/2,z+1/2,-y
-x+1/2,-y+1/2,-z
-x+1/2,y+1/2,z
x+1/2,-y+1/2,z
x+1/2,y+1/2,-z
-y+1/2,-z+1/2,-x
y+1/2,z+1/2,-x
-y+1/2,z+1/2,x
y+1/2,-z+1/2,x
-z+1/2,-x+1/2,-y
z+1/2,-x+1/2,y
z+1/2,x+1/2,-y
-z+1/2,x+1/2,y
-y+1/2,-x+1/2,-z
y+1/2,-x+1/2,z
-y+1/2,x+1/2,z
y+1/2,x+1/2,-z
-z+1/2,-y+1/2,-x
z+1/2,y+1/2,-x
z+1/2,-y+1/2,x
-z+1/2,y+1/2,x
-x+1/2,-z+1/2,-y
-x+1/2,z+1/2,y
x+1/2,z+1/2,-y
x+1/2,-z+1/2,y
x+1/2,y,z+1/2
x+1/2,-y,-z+1/2
-x+1/2,y,-z+1/2
-x+1/2,-y,z+1/2
y+1/2,z,x+1/2
-y+1/2,-z,x+1/2
y+1/2,-z,-x+1/2
-y+1/2,z,-x+1/2
z+1/2,x,y+1/2
-z+1/2,x,-y+1/2
-z+1/2,-x,y+1/2
z+1/2,-x,-y+1/2
y+1/2,x,z+1/2
-y+1/2,x,-z+1/2
y+1/2,-x,-z+1/2
-y+1/2,-x,z+1/2
z+1/2,y,x+1/2
-z+1/2,-y,x+1/2
-z+1/2,y,-x+1/2
z+1/2,-y,-x+1/2
x+1/2,z,y+1/2
x+1/2,-z,-y+1/2
-x+1/2,-z,y+1/2
-x+1/2,z,-y+1/2
-x+1/2,-y,-z+1/2
-x+1/2,y,z+1/2
x+1/2,-y,z+1/2
x+1/2,y,-z+1/2
-y+1/2,-z,-x+1/2
y+1/2,z,-x+1/2
-y+1/2,z,x+1/2
y+1/2,-z,x+1/2
-z+1/2,-x,-y+1/2
z+1/2,-x,y+1/2
z+1/2,x,-y+1/2
-z+1/2,x,y+1/2
-y+1/2,-x,-z+1/2
y+1/2,-x,z+1/2
-y+1/2,x,z+1/2
y+1/2,x,-z+1/2
-z+1/2,-y,-x+1/2
z+1/2,y,-x+1/2
z+1/2,-y,x+1/2
-z+1/2,y,x+1/2
-x+1/2,-z,-y+1/2
-x+1/2,z,y+1/2
x+1/2,z,-y+1/2
x+1/2,-z,y+1/2
x,y+1/2,z+1/2
x,-y+1/2,-z+1/2
-x,y+1/2,-z+1/2
-x,-y+1/2,z+1/2
y,z+1/2,x+1/2
-y,-z+1/2,x+1/2
y,-z+1/2,-x+1/2
-y,z+1/2,-x+1/2
z,x+1/2,y+1/2
-z,x+1/2,-y+1/2
-z,-x+1/2,y+1/2
z,-x+1/2,-y+1/2
y,x+1/2,z+1/2
-y,x+1/2,-z+1/2
y,-x+1/2,-z+1/2
-y,-x+1/2,z+1/2
z,y+1/2,x+1/2
-z,-y+1/2,x+1/2
-z,y+1/2,-x+1/2
z,-y+1/2,-x+1/2
x,z+1/2,y+1/2
x,-z+1/2,-y+1/2
-x,-z+1/2,y+1/2
-x,z+1/2,-y+1/2
-x,-y+1/2,-z+1/2
-x,y+1/2,z+1/2
x,-y+1/2,z+1/2
x,y+1/2,-z+1/2
-y,-z+1/2,-x+1/2
y,z+1/2,-x+1/2
-y,z+1/2,x+1/2
y,-z+1/2,x+1/2
-z,-x+1/2,-y+1/2
z,-x+1/2,y+1/2
z,x+1/2,-y+1/2
-z,x+1/2,y+1/2
-y,-x+1/2,-z+1/2
y,-x+1/2,z+1/2
-y,x+1/2,z+1/2
y,x+1/2,-z+1/2
-z,-y+1/2,-x+1/2
z,y+1/2,-x+1/2
z,-y+1/2,x+1/2
-z,y+1/2,x+1/2
-x,-z+1/2,-y+1/2
-x,z+1/2,y+1/2
x,z+1/2,-y+1/2
x,-z+1/2,y+1/2

loop_
_atom_site_label
_atom_site_fract_x
_atom_site_fract_y
_atom_site_fract_z
_atom_site_U_iso_or_equiv
_atom_site_occupancy
_atom_site_adp_type
_atom_site_type_symbol
Rb 0.00000 0.00000 0.00000 0.0481(4) 1.00000 Uiso Rb
B 0.50000 0.50000 0.50000 0.093(4) 1.00000 Uiso B
H 0.41000 0.41000 0.41000 0.118(4) 0.50000 Uiso H

loop_
_atom_type_symbol
_atom_type_scat_Cromer_Mann_a1
_atom_type_scat_Cromer_Mann_b1
_atom_type_scat_Cromer_Mann_a2
_atom_type_scat_Cromer_Mann_b2
_atom_type_scat_Cromer_Mann_a3
_atom_type_scat_Cromer_Mann_b3
_atom_type_scat_Cromer_Mann_a4
_atom_type_scat_Cromer_Mann_b4
_atom_type_scat_Cromer_Mann_c
_atom_type_scat_dispersion_real
_atom_type_scat_dispersion_imag
_atom_type_scat_source
Rb 17.17840 1.78880 9.64350 17.31510 5.13990 0.27480 1.52920 164.93399 3.48730 -1.04400 2.97300 International_Tables_for_Crystallography_Vol.C(1991)_Tables_6.1.1.4_and_6.1.1.5
B 2.05450 23.21850 1.33260 1.02100 1.09790 60.34980 0.70680 0.14030 -0.19320 0.00000 0.00100 International_Tables_for_Crystallography_Vol.C(1991)_Tables_6.1.1.4_and_6.1.1.5
H 0.49300 10.51090 0.32291 26.12570 0.14019 3.14236 0.04081 57.79970 0.00304 0.00000 0.00000 International_Tables_for_Crystallography_Vol.C(1991)_Tables_6.1.1.4_and_6.1.1.5

loop_
_geom_angle_atom_site_label_1
_geom_angle_atom_site_label_2
_geom_angle_atom_site_label_3
_geom_angle_site_symmetry_1
_geom_angle_site_symmetry_2
_geom_angle_site_symmetry_3
_geom_angle
_geom_angle_publ_flag
? ? ? ? ? ? ? ?

loop_
_geom_bond_atom_site_label_1
_geom_bond_atom_site_label_2
_geom_bond_site_symmetry_1
_geom_bond_site_symmetry_2
_geom_bond_distance
_geom_bond_publ_flag
? ? ? ? ? ?

loop_
_geom_contact_atom_site_label_1
_geom_contact_atom_site_label_2
_geom_contact_distance
_geom_contact_site_symmetry_1
_geom_contact_site_symmetry_2
_geom_contact_publ_flag
? ? ? ? ? ?

loop_
_geom_hbond_atom_site_label_D
_geom_hbond_atom_site_label_H
_geom_hbond_atom_site_label_A
_geom_hbond_site_symmetry_D
_geom_hbond_site_symmetry_H
_geom_hbond_site_symmetry_A
_geom_hbond_distance_DH
_geom_hbond_distance_HA
_geom_hbond_distance_DA
_geom_hbond_angle_DHA
_geom_hbond_publ_flag
? ? ? ? ? ? ? ? ? ? ?

loop_
_geom_torsion_atom_site_label_1
_geom_torsion_atom_site_label_2
_geom_torsion_atom_site_label_3
_geom_torsion_atom_site_label_4
_geom_torsion_site_symmetry_1
_geom_torsion_site_symmetry_2
_geom_torsion_site_symmetry_3
_geom_torsion_site_symmetry_4
_geom_torsion
_geom_torsion_publ_flag
? ? ? ? ? ? ? ? ? ?
